data_2230292
loop_
_publ_author_name
'Satyanarayana Reddy, J.'
'Ravi Kumar, N.'
'Venkata Prasad, J.'
'Gopikrishna, G.'
'Anand Solomon, K.'

_publ_section_title
;
 (<i>Z</i>)-2-(2-Hydroxy-4-methoxybenzylidene)-1-benzofuran-3(2<i>H</i>)-one
;
_journal_coeditor_code DS2109
_journal_issue 6
_journal_name_full 'Acta Crystallographica Section E'
_journal_page_first o1330
_journal_paper_doi 10.1107/S1600536811016217
_journal_volume 67
_journal_year 2011
_chemical_formula_iupac 'C16 H12 O4'
_chemical_formula_moiety 'C16 H12 O4'
_chemical_formula_sum 'C16 H12 O4'
_chemical_formula_weight 268.26
_chemical_name_systematic
;
(<i>Z</i>)-2-(2-Hydroxy-4-methoxybenzylidene)-1-benzofuran-3(2<i>H</i>)-one
;
_space_group_IT_number 14
_symmetry_cell_setting monoclinic
_symmetry_space_group_name_Hall '-P 2yn'
_symmetry_space_group_name_H-M 'P 1 21/n 1'
_atom_sites_solution_hydrogens geom
_atom_sites_solution_primary direct
_atom_sites_solution_secondary difmap
_audit_creation_method SHELXL-97
_cell_angle_alpha 90.00
_cell_angle_beta 100.161(2)
_cell_angle_gamma 90.00
_cell_formula_units_Z 4
_cell_length_a 7.1083(4)
_cell_length_b 12.7072(7)
_cell_length_c 14.4024(8)
_cell_measurement_reflns_used 3249
_cell_measurement_temperature 293(2)
_cell_measurement_theta_max 25.3
_cell_measurement_theta_min 2.85
_cell_volume 1280.52(12)
_computing_cell_refinement 'APEX2 and SAINT (Bruker, 2004)'
_computing_data_collection 'APEX2 (Bruker, 2004)'
_computing_data_reduction 'SAINT and XPREP (Bruker, 2004)'
_computing_molecular_graphics 'ORTEP-3 (Farrugia, 1997) and Mercury (Macrae <i>et al.</i>, 2006)'
_computing_publication_material 'PLATON (Spek, 2009)'
_computing_structure_refinement 'SHELXL97 (Sheldrick, 2008)'
_computing_structure_solution 'SIR92 (Altomare <i>et al.</i>, 1993)'
_diffrn_ambient_temperature 293(2)
_diffrn_measured_fraction_theta_full 0.995
_diffrn_measured_fraction_theta_max 0.995
_diffrn_measurement_device_type 'Bruker Kappa APEXII CCD'
_diffrn_measurement_method '\w and \f'
_diffrn_radiation_monochromator graphite
_diffrn_radiation_source 'fine-focus sealed tube'
_diffrn_radiation_type MoK\a
_diffrn_radiation_wavelength 0.71073
_diffrn_reflns_av_R_equivalents 0.0468
_diffrn_reflns_av_sigmaI/netI 0.0495
_diffrn_reflns_limit_h_max 5
_diffrn_reflns_limit_h_min -10
_diffrn_reflns_limit_k_max 19
_diffrn_reflns_limit_k_min -17
_diffrn_reflns_limit_l_max 21
_diffrn_reflns_limit_l_min -21
_diffrn_reflns_number 19357
_diffrn_reflns_theta_full 32.91
_diffrn_reflns_theta_max 32.91
_diffrn_reflns_theta_min 2.15
_diffrn_standards_decay_% 0
_exptl_absorpt_coefficient_mu 0.100
_exptl_absorpt_correction_T_max 0.9753
_exptl_absorpt_correction_T_min 0.9057
_exptl_absorpt_correction_type multi-scan
_exptl_absorpt_process_details '(SADABS; Bruker, 2004)'
_exptl_crystal_colour yellow
_exptl_crystal_density_diffrn 1.391
_exptl_crystal_density_method 'not measured'
_exptl_crystal_description block
_exptl_crystal_F_000 560
_exptl_crystal_size_max 0.35
_exptl_crystal_size_mid 0.30
_exptl_crystal_size_min 0.25
_refine_diff_density_max 0.256
_refine_diff_density_min -0.188
_refine_ls_extinction_coef 0.0043(16)
_refine_ls_extinction_expression Fc^*^=kFc[1+0.001xFc^2^\l^3^/sin(2\q)]^-1/4^
_refine_ls_extinction_method 'SHELXL97 (Sheldrick, 2008)'
_refine_ls_goodness_of_fit_ref 1.021
_refine_ls_hydrogen_treatment mixed
_refine_ls_matrix_type full
_refine_ls_number_parameters 187
_refine_ls_number_reflns 4765
_refine_ls_number_restraints 0
_refine_ls_restrained_S_all 1.021
_refine_ls_R_factor_all 0.1126
_refine_ls_R_factor_gt 0.0524
_refine_ls_shift/su_max 0.001
_refine_ls_shift/su_mean 0.000
_refine_ls_structure_factor_coef Fsqd
_refine_ls_weighting_details 'calc w=1/[\s^2^(Fo^2^)+(0.0683P)^2^+0.0121P] where P=(Fo^2^+2Fc^2^)/3'
_refine_ls_weighting_scheme calc
_refine_ls_wR_factor_gt 0.1225
_refine_ls_wR_factor_ref 0.1497
_reflns_number_gt 2533
_reflns_number_total 4765
_reflns_threshold_expression I>2\s(I)
_cod_data_source_file ds2109.cif
_cod_data_source_block I
_cod_original_sg_symbol_H-M 'P 21/n'
_cod_database_code 2230292
_cod_database_fobs_code 2230292

loop_
_symmetry_equiv_pos_as_xyz
'x, y, z'
'-x+1/2, y+1/2, -z+1/2'
'-x, -y, -z'
'x-1/2, -y-1/2, z-1/2'

loop_
_atom_site_type_symbol
_atom_site_label
_atom_site_fract_x
_atom_site_fract_y
_atom_site_fract_z
_atom_site_U_iso_or_equiv
_atom_site_adp_type
_atom_site_calc_flag
_atom_site_refinement_flags
_atom_site_occupancy
_atom_site_symmetry_multiplicity
_atom_site_disorder_assembly
_atom_site_disorder_group
C C1 0.33155(18) 0.81587(10) 0.10935(9) 0.0378(3) Uani d . 1 1 . .
C C2 0.3577(2) 0.79394(12) 0.20448(10) 0.0498(4) Uani d . 1 1 . .
H H2 0.3493 0.8460 0.2490 0.060 Uiso calc R 1 1 . .
C C3 0.3967(2) 0.69092(12) 0.22996(11) 0.0544(4) Uani d . 1 1 . .
H H3 0.4168 0.6732 0.2936 0.065 Uiso calc R 1 1 . .
C C4 0.4072(2) 0.61232(12) 0.16407(11) 0.0529(4) Uani d . 1 1 . .
H H4 0.4321 0.5433 0.1840 0.064 Uiso calc R 1 1 . .
C C5 0.3811(2) 0.63594(11) 0.06989(11) 0.0487(4) Uani d . 1 1 . .
H H5 0.3888 0.5838 0.0254 0.058 Uiso calc R 1 1 . .
C C6 0.34267(17) 0.73990(10) 0.04224(9) 0.0383(3) Uani d . 1 1 . .
C C7 0.31090(19) 0.79320(10) -0.04815(9) 0.0409(3) Uani d . 1 1 . .
C C8 0.27856(18) 0.90379(10) -0.02558(9) 0.0380(3) Uani d . 1 1 . .
C C9 0.24089(17) 0.98235(10) -0.08784(9) 0.0388(3) Uani d . 1 1 . .
H H9 0.2352 0.9621 -0.1503 0.047 Uiso calc R 1 1 . .
C C10 0.20767(16) 1.09256(10) -0.07510(9) 0.0362(3) Uani d . 1 1 . .
C C11 0.2172(2) 1.14095(10) 0.01304(10) 0.0440(3) Uani d . 1 1 . .
H H11 0.2418 1.0999 0.0673 0.053 Uiso calc R 1 1 . .
C C12 0.1913(2) 1.24709(11) 0.02151(10) 0.0492(4) Uani d . 1 1 . .
H H12 0.1987 1.2772 0.0809 0.059 Uiso calc R 1 1 . .
C C13 0.15384(19) 1.30956(10) -0.05866(10) 0.0412(3) Uani d . 1 1 . .
C C14 0.14158(17) 1.26536(10) -0.14673(9) 0.0389(3) Uani d . 1 1 . .
H H14 0.1155 1.3072 -0.2004 0.047 Uiso calc R 1 1 . .
C C15 0.16833(18) 1.15787(10) -0.15485(9) 0.0383(3) Uani d . 1 1 . .
C C16 0.0907(2) 1.48154(11) -0.12239(11) 0.0557(4) Uani d . 1 1 . .
H H16A 0.1933 1.4791 -0.1577 0.083 Uiso calc R 1 1 . .
H H16B 0.0756 1.5523 -0.1015 0.083 Uiso calc R 1 1 . .
H H16C -0.0256 1.4589 -0.1617 0.083 Uiso calc R 1 1 . .
O O1 0.29265(13) 0.91457(7) 0.07146(6) 0.0425(2) Uani d . 1 1 . .
O O2 0.30983(16) 0.75813(8) -0.12769(7) 0.0611(3) Uani d . 1 1 . .
O O3 0.15733(16) 1.11203(8) -0.24045(7) 0.0558(3) Uani d . 1 1 . .
O O4 0.13342(16) 1.41402(8) -0.04288(7) 0.0556(3) Uani d . 1 1 . .
H H3A 0.153(3) 1.1617(15) -0.2855(16) 0.092(7) Uiso d . 1 1 . .

loop_
_atom_site_aniso_label
_atom_site_aniso_U_11
_atom_site_aniso_U_22
_atom_site_aniso_U_33
_atom_site_aniso_U_12
_atom_site_aniso_U_13
_atom_site_aniso_U_23
C1 0.0425(6) 0.0355(7) 0.0351(7) -0.0041(5) 0.0061(5) 0.0037(6)
C2 0.0625(9) 0.0539(9) 0.0334(7) -0.0009(7) 0.0092(6) 0.0034(7)
C3 0.0590(9) 0.0622(10) 0.0417(8) 0.0000(7) 0.0081(7) 0.0153(8)
C4 0.0516(8) 0.0457(9) 0.0598(10) 0.0006(6) 0.0052(7) 0.0184(7)
C5 0.0538(8) 0.0382(8) 0.0518(9) 0.0018(6) 0.0032(6) 0.0015(7)
C6 0.0413(6) 0.0349(7) 0.0370(7) -0.0023(5) 0.0021(5) 0.0023(5)
C7 0.0511(7) 0.0367(7) 0.0333(7) -0.0009(6) 0.0029(5) -0.0028(6)
C8 0.0476(7) 0.0364(7) 0.0299(6) -0.0026(5) 0.0065(5) -0.0015(5)
C9 0.0496(7) 0.0357(7) 0.0314(6) -0.0021(5) 0.0079(5) -0.0001(5)
C10 0.0419(6) 0.0339(7) 0.0339(7) -0.0024(5) 0.0099(5) 0.0007(5)
C11 0.0608(8) 0.0390(7) 0.0347(7) 0.0017(6) 0.0154(6) 0.0027(6)
C12 0.0736(9) 0.0420(8) 0.0361(8) 0.0030(7) 0.0212(7) -0.0029(6)
C13 0.0490(7) 0.0324(7) 0.0455(8) 0.0011(5) 0.0175(6) -0.0015(6)
C14 0.0476(7) 0.0336(7) 0.0362(7) -0.0005(5) 0.0096(5) 0.0043(5)
C15 0.0463(7) 0.0354(7) 0.0337(7) -0.0051(5) 0.0086(5) -0.0018(5)
C16 0.0749(10) 0.0352(8) 0.0597(10) 0.0034(7) 0.0194(8) 0.0045(7)
O1 0.0612(6) 0.0353(5) 0.0313(5) -0.0006(4) 0.0092(4) 0.0004(4)
O2 0.1001(9) 0.0452(6) 0.0353(6) 0.0094(5) 0.0048(5) -0.0087(5)
O3 0.1003(8) 0.0346(6) 0.0317(5) -0.0049(5) 0.0092(5) -0.0017(4)
O4 0.0859(7) 0.0353(6) 0.0495(6) 0.0077(5) 0.0222(5) -0.0011(5)

loop_
_atom_type_symbol
_atom_type_description
_atom_type_scat_dispersion_real
_atom_type_scat_dispersion_imag
_atom_type_scat_source
C C 0.0033 0.0016 'International Tables Vol C Tables 4.2.6.8 and 6.1.1.4'
H H 0.0000 0.0000 'International Tables Vol C Tables 4.2.6.8 and 6.1.1.4'
O O 0.0106 0.0060 'International Tables Vol C Tables 4.2.6.8 and 6.1.1.4'

loop_
_geom_angle_atom_site_label_1
_geom_angle_atom_site_label_2
_geom_angle_atom_site_label_3
_geom_angle_site_symmetry_1
_geom_angle_site_symmetry_3
_geom_angle
_geom_angle_publ_flag
O1 C1 C6 . . 113.12(11) ?
O1 C1 C2 . . 124.11(12) ?
C6 C1 C2 . . 122.77(12) ?
C3 C2 C1 . . 116.33(14) ?
C3 C2 H2 . . 121.8 ?
C1 C2 H2 . . 121.8 ?
C2 C3 C4 . . 122.35(14) ?
C2 C3 H3 . . 118.8 ?
C4 C3 H3 . . 118.8 ?
C5 C4 C3 . . 120.32(14) ?
C5 C4 H4 . . 119.8 ?
C3 C4 H4 . . 119.8 ?
C4 C5 C6 . . 118.46(14) ?
C4 C5 H5 . . 120.8 ?
C6 C5 H5 . . 120.8 ?
C1 C6 C5 . . 119.77(13) ?
C1 C6 C7 . . 106.47(11) ?
C5 C6 C7 . . 133.75(13) ?
O2 C7 C6 . . 130.00(13) ?
O2 C7 C8 . . 125.30(13) ?
C6 C7 C8 . . 104.70(11) ?
C9 C8 O1 . . 124.83(12) ?
C9 C8 C7 . . 125.89(12) ?
O1 C8 C7 . . 109.29(10) ?
C8 C9 C10 . . 131.29(12) ?
C8 C9 H9 . . 114.4 ?
C10 C9 H9 . . 114.4 ?
C11 C10 C15 . . 116.89(12) ?
C11 C10 C9 . . 124.08(12) ?
C15 C10 C9 . . 119.01(11) ?
C12 C11 C10 . . 121.80(13) ?
C12 C11 H11 . . 119.1 ?
C10 C11 H11 . . 119.1 ?
C11 C12 C13 . . 119.89(13) ?
C11 C12 H12 . . 120.1 ?
C13 C12 H12 . . 120.1 ?
O4 C13 C14 . . 124.18(12) ?
O4 C13 C12 . . 115.47(12) ?
C14 C13 C12 . . 120.34(12) ?
C13 C14 C15 . . 119.51(12) ?
C13 C14 H14 . . 120.2 ?
C15 C14 H14 . . 120.2 ?
O3 C15 C14 . . 120.93(12) ?
O3 C15 C10 . . 117.50(12) ?
C14 C15 C10 . . 121.57(12) ?
O4 C16 H16A . . 109.5 ?
O4 C16 H16B . . 109.5 ?
H16A C16 H16B . . 109.5 ?
O4 C16 H16C . . 109.5 ?
H16A C16 H16C . . 109.5 ?
H16B C16 H16C . . 109.5 ?
C1 O1 C8 . . 106.42(10) ?
C15 O3 H3A . . 110.1(13) ?
C13 O4 C16 . . 117.98(11) ?

loop_
_geom_bond_atom_site_label_1
_geom_bond_atom_site_label_2
_geom_bond_site_symmetry_2
_geom_bond_distance
_geom_bond_publ_flag
C1 O1 . 1.3764(15) ?
C1 C6 . 1.3781(19) ?
C1 C2 . 1.3782(19) ?
C2 C3 . 1.374(2) ?
C2 H2 . 0.9300 ?
C3 C4 . 1.389(2) ?
C3 H3 . 0.9300 ?
C4 C5 . 1.370(2) ?
C4 H4 . 0.9300 ?
C5 C6 . 1.3927(18) ?
C5 H5 . 0.9300 ?
C6 C7 . 1.4495(18) ?
C7 O2 . 1.2280(16) ?
C7 C8 . 1.4697(18) ?
C8 C9 . 1.3370(17) ?
C8 O1 . 1.3902(15) ?
C9 C10 . 1.4373(17) ?
C9 H9 . 0.9300 ?
C10 C11 . 1.4014(18) ?
C10 C15 . 1.4046(18) ?
C11 C12 . 1.3696(18) ?
C11 H11 . 0.9300 ?
C12 C13 . 1.3876(19) ?
C12 H12 . 0.9300 ?
C13 O4 . 1.3588(16) ?
C13 C14 . 1.3758(18) ?
C14 C15 . 1.3868(18) ?
C14 H14 . 0.9300 ?
C15 O3 . 1.3533(16) ?
C16 O4 . 1.4203(17) ?
C16 H16A . 0.9600 ?
C16 H16B . 0.9600 ?
C16 H16C . 0.9600 ?
O3 H3A . 0.90(2) ?

loop_
_geom_hbond_atom_site_label_D
_geom_hbond_atom_site_label_H
_geom_hbond_atom_site_label_A
_geom_hbond_site_symmetry_A
_geom_hbond_distance_DH
_geom_hbond_distance_HA
_geom_hbond_distance_DA
_geom_hbond_angle_DHA
O3 H3A O2 2_554 0.90(2) 1.80(2) 2.6952(14) 170.0(19)
C16 H16A O3 2_554 0.96 2.59 3.3328(14) 135

loop_
_geom_torsion_atom_site_label_1
_geom_torsion_atom_site_label_2
_geom_torsion_atom_site_label_3
_geom_torsion_atom_site_label_4
_geom_torsion_site_symmetry_1
_geom_torsion_site_symmetry_2
_geom_torsion_site_symmetry_3
_geom_torsion_site_symmetry_4
_geom_torsion
_geom_torsion_publ_flag
O1 C1 C2 C3 . . . . -179.59(12) ?
C6 C1 C2 C3 . . . . 0.2(2) ?
C1 C2 C3 C4 . . . . -0.8(2) ?
C2 C3 C4 C5 . . . . 0.9(2) ?
C3 C4 C5 C6 . . . . -0.4(2) ?
O1 C1 C6 C5 . . . . -179.94(11) ?
C2 C1 C6 C5 . . . . 0.23(19) ?
O1 C1 C6 C7 . . . . 0.83(14) ?
C2 C1 C6 C7 . . . . -178.99(12) ?
C4 C5 C6 C1 . . . . -0.12(19) ?
C4 C5 C6 C7 . . . . 178.85(14) ?
C1 C6 C7 O2 . . . . 179.03(14) ?
C5 C6 C7 O2 . . . . 0.0(3) ?
C1 C6 C7 C8 . . . . -0.86(14) ?
C5 C6 C7 C8 . . . . -179.93(14) ?
O2 C7 C8 C9 . . . . 0.9(2) ?
C6 C7 C8 C9 . . . . -179.20(12) ?
O2 C7 C8 O1 . . . . -179.27(13) ?
C6 C7 C8 O1 . . . . 0.63(14) ?
O1 C8 C9 C10 . . . . 0.5(2) ?
C7 C8 C9 C10 . . . . -179.69(12) ?
C8 C9 C10 C11 . . . . 2.7(2) ?
C8 C9 C10 C15 . . . . -179.18(13) ?
C15 C10 C11 C12 . . . . -0.59(19) ?
C9 C10 C11 C12 . . . . 177.54(13) ?
C10 C11 C12 C13 . . . . 0.2(2) ?
C11 C12 C13 O4 . . . . -178.96(13) ?
C11 C12 C13 C14 . . . . 0.4(2) ?
O4 C13 C14 C15 . . . . 178.78(12) ?
C12 C13 C14 C15 . . . . -0.47(19) ?
C13 C14 C15 O3 . . . . -179.95(11) ?
C13 C14 C15 C10 . . . . 0.05(18) ?
C11 C10 C15 O3 . . . . -179.53(11) ?
C9 C10 C15 O3 . . . . 2.24(17) ?
C11 C10 C15 C14 . . . . 0.47(18) ?
C9 C10 C15 C14 . . . . -177.76(11) ?
C6 C1 O1 C8 . . . . -0.43(14) ?
C2 C1 O1 C8 . . . . 179.39(12) ?
C9 C8 O1 C1 . . . . 179.68(12) ?
C7 C8 O1 C1 . . . . -0.15(13) ?
C14 C13 O4 C16 . . . . 2.1(2) ?
C12 C13 O4 C16 . . . . -178.64(13) ?

loop_
_cod_related_entry_id
_cod_related_entry_database
_cod_related_entry_code
1 ChemSpider 28669650
